data_7019582
loop_
_publ_author_name
'Bratsos, Ioannis'
'Mitri, Elisa'
'Ravalico, Francesco'
'Zangrando, Ennio'
'Gianferrara, Teresa'
'Bergamo, Alberta'
'Alessio, Enzo'

_publ_section_title
;
 New half sandwich Ru(ii) coordination compounds for anticancer activity.
;
_journal_issue 24
_journal_name_full 'Dalton transactions (Cambridge, England : 2003)'
_journal_page_first 7358
_journal_page_last 7371
_journal_paper_doi 10.1039/c2dt30654a
_journal_volume 41
_journal_year 2012
_chemical_formula_moiety 'C8 H20 Cl N2 Ru S3 1+, P F6'
_chemical_formula_sum 'C8 H20 Cl F6 N2 P Ru S3'
_chemical_formula_weight 521.93
_chemical_name_systematic
;
?
;
_space_group_IT_number 62
_symmetry_cell_setting orthorhombic
_symmetry_space_group_name_Hall '-P 2ac 2n'
_symmetry_space_group_name_H-M 'P n m a'
_atom_sites_solution_hydrogens geom
_atom_sites_solution_primary direct
_atom_sites_solution_secondary difmap
_audit_creation_method SHELXL-97
_cell_angle_alpha 90.00
_cell_angle_beta 90.00
_cell_angle_gamma 90.00
_cell_formula_units_Z 4
_cell_length_a 9.1900(18)
_cell_length_b 8.244(2)
_cell_length_c 23.527(2)
_cell_measurement_temperature 293(2)
_cell_volume 1782.5(6)
_computing_cell_refinement 'Denzo (Otwinowski & Minor 1997)'
_computing_data_collection 'XPRESS (MacScience, 2002)'
_computing_data_reduction 'Denzo and Scalepack (Otwinowski & Minor 1997)'
_computing_molecular_graphics 'Ortep3 for Windows (Farrugia,1997)'
_computing_publication_material 'Wingx 1.80.05 (Farrugia, 1999)'
_computing_structure_refinement 'SHELX97 (Sheldrick, 2008)'
_computing_structure_solution 'SHELX97 (Sheldrick, 2008)'
_diffrn_ambient_temperature 293(2)
_diffrn_measured_fraction_theta_full 0.985
_diffrn_measured_fraction_theta_max 0.985
_diffrn_measurement_device_type 'Enraf-Nonius dip1030 image plate diffractometer'
_diffrn_measurement_method '\f-scans with narrow frames'
_diffrn_radiation_monochromator graphite
_diffrn_radiation_source 'fine-focus sealed tube'
_diffrn_radiation_type Mok\a
_diffrn_radiation_wavelength 0.71073
_diffrn_reflns_av_R_equivalents 0.0410
_diffrn_reflns_av_sigmaI/netI 0.0375
_diffrn_reflns_limit_h_max 11
_diffrn_reflns_limit_h_min -11
_diffrn_reflns_limit_k_max 10
_diffrn_reflns_limit_k_min -10
_diffrn_reflns_limit_l_max 29
_diffrn_reflns_limit_l_min -29
_diffrn_reflns_number 23344
_diffrn_reflns_theta_full 26.37
_diffrn_reflns_theta_max 26.37
_diffrn_reflns_theta_min 2.62
_exptl_absorpt_coefficient_mu 1.521
_exptl_absorpt_correction_T_max 0.7571
_exptl_absorpt_correction_T_min 0.5153
_exptl_absorpt_correction_type refdelf
_exptl_absorpt_process_details
;
Parkin S,Moezzi B & Hope H, (1995) J. Appl. Cryst. 28, 53-56
Cubic fit to sin(theta)/lambda - 24 parameters
;
_exptl_crystal_colour yellow
_exptl_crystal_density_diffrn 1.945
_exptl_crystal_density_method 'not measured'
_exptl_crystal_description block
_exptl_crystal_F_000 1040
_exptl_crystal_size_max 0.35
_exptl_crystal_size_mid 0.30
_exptl_crystal_size_min 0.30
_refine_diff_density_max 0.547
_refine_diff_density_min -0.349
_refine_diff_density_rms 0.085
_refine_ls_extinction_method none
_refine_ls_goodness_of_fit_ref 1.076
_refine_ls_hydrogen_treatment constr
_refine_ls_matrix_type full
_refine_ls_number_parameters 121
_refine_ls_number_reflns 1931
_refine_ls_number_restraints 0
_refine_ls_restrained_S_all 1.076
_refine_ls_R_factor_all 0.0526
_refine_ls_R_factor_gt 0.0412
_refine_ls_shift/su_max 0.001
_refine_ls_shift/su_mean 0.000
_refine_ls_structure_factor_coef Fsqd
_refine_ls_weighting_details 'calc w=1/[\s^2^(Fo^2^)+(0.0697P)^2^+0.0000P] where P=(Fo^2^+2Fc^2^)/3'
_refine_ls_weighting_scheme calc
_refine_ls_wR_factor_gt 0.1134
_refine_ls_wR_factor_ref 0.1174
_reflns_number_gt 1485
_reflns_number_total 1931
_reflns_threshold_expression >2\s(I)
_cod_data_source_file c2dt30654a.txt
_cod_data_source_block 4
_cod_original_sg_symbol_H-M 'P nma'
_cod_database_code 7019582

loop_
_symmetry_equiv_pos_as_xyz
'x, y, z'
'-x+1/2, -y, z+1/2'
'x+1/2, -y+1/2, -z+1/2'
'-x, y+1/2, -z'
'-x, -y, -z'
'x-1/2, y, -z-1/2'
'-x-1/2, y-1/2, z-1/2'
'x, -y-1/2, z'

loop_
_atom_site_label
_atom_site_type_symbol
_atom_site_fract_x
_atom_site_fract_y
_atom_site_fract_z
_atom_site_U_iso_or_equiv
_atom_site_adp_type
_atom_site_occupancy
_atom_site_symmetry_multiplicity
_atom_site_calc_flag
_atom_site_refinement_flags
_atom_site_disorder_assembly
_atom_site_disorder_group
Ru Ru 0.45257(4) 0.2500 -0.586473(19) 0.0499(2) Uani 1 2 d S . .
Cl1 Cl 0.55161(17) 0.2500 -0.49094(7) 0.0687(4) Uani 1 2 d S . .
S1 S 0.36788(19) 0.2500 -0.67690(7) 0.0743(5) Uani 1 2 d S . .
S2 S 0.61798(12) 0.05676(14) -0.61170(6) 0.0703(3) Uani 1 1 d . . .
C1 C 0.5693(10) -0.0024(14) -0.6822(4) 0.195(6) Uani 1 1 d . . .
H1A H 0.6562 0.0062 -0.7054 0.233 Uiso 1 1 calc R . .
H1B H 0.5436 -0.1165 -0.6809 0.233 Uiso 1 1 calc R . .
C2 C 0.4578(7) 0.0778(9) -0.7111(3) 0.113(2) Uani 1 1 d . . .
H2A H 0.3835 -0.0018 -0.7200 0.135 Uiso 1 1 calc R . .
H2B H 0.4972 0.1157 -0.7470 0.135 Uiso 1 1 calc R . .
C3 C 0.7825(5) 0.1667(8) -0.6253(4) 0.134(3) Uani 1 1 d . . .
H3A H 0.8535 0.1319 -0.5974 0.161 Uiso 1 1 calc R . .
H3B H 0.8184 0.1319 -0.6621 0.161 Uiso 1 1 calc R . .
N1 N 0.2934(3) 0.0822(4) -0.55490(16) 0.0610(8) Uani 1 1 d . . .
H11A H 0.2756 0.0046 -0.5809 0.073 Uiso 0.50 1 calc PR A 1
H12A H 0.3257 0.0345 -0.5229 0.073 Uiso 0.50 1 calc PR A 1
H13B H 0.2460 0.0367 -0.5843 0.073 Uiso 0.50 1 calc PR A 2
H14B H 0.3384 0.0026 -0.5355 0.073 Uiso 0.50 1 calc PR A 2
C4A C 0.1560(16) 0.179(2) -0.5429(8) 0.078(4) Uani 0.50 1 d P . 1
H15A H 0.0839 0.1444 -0.5705 0.093 Uiso 0.50 1 calc PR . 1
H16B H 0.1208 0.1444 -0.5060 0.093 Uiso 0.50 1 calc PR . 1
C4B C 0.1931(16) 0.160(2) -0.5192(8) 0.079(4) Uani 0.50 1 d P . 2
H17A H 0.2108 0.1240 -0.4806 0.094 Uiso 0.50 1 calc PR . 2
H18A H 0.0964 0.1240 -0.5297 0.094 Uiso 0.50 1 calc PR . 2
P1 P 0.9269(2) 0.2500 -0.34566(8) 0.0708(5) Uani 1 2 d S . .
F1 F 0.8522(9) 0.2500 -0.2854(3) 0.176(3) Uani 1 2 d S . .
F2 F 0.7684(6) 0.2500 -0.3720(3) 0.1239(19) Uani 1 2 d S . .
F3 F 0.9207(5) 0.0593(4) -0.3435(2) 0.1451(17) Uani 1 1 d . . .
F4 F 1.0760(8) 0.2500 -0.3169(5) 0.219(5) Uani 1 2 d S . .
F5 F 0.9861(12) 0.2500 -0.4033(4) 0.258(6) Uani 1 2 d S . .

loop_
_atom_site_aniso_label
_atom_site_aniso_U_11
_atom_site_aniso_U_22
_atom_site_aniso_U_33
_atom_site_aniso_U_23
_atom_site_aniso_U_13
_atom_site_aniso_U_12
Ru 0.0494(3) 0.0434(3) 0.0569(3) 0.000 -0.00101(18) 0.000
Cl1 0.0800(9) 0.0581(9) 0.0681(10) 0.000 -0.0186(7) 0.000
S1 0.0731(9) 0.0916(12) 0.0583(10) 0.000 -0.0071(7) 0.000
S2 0.0638(6) 0.0565(6) 0.0906(9) -0.0066(6) 0.0072(6) 0.0086(5)
C1 0.175(8) 0.242(11) 0.167(8) -0.142(8) -0.071(6) 0.116(8)
C2 0.150(6) 0.109(5) 0.080(4) -0.034(4) -0.011(4) 0.009(4)
C3 0.060(3) 0.093(4) 0.249(9) 0.016(5) 0.037(4) 0.015(3)
N1 0.0604(18) 0.0515(19) 0.071(2) 0.0030(16) -0.0009(16) -0.0075(15)
C4A 0.052(6) 0.059(7) 0.121(15) 0.007(8) 0.015(7) 0.005(5)
C4B 0.063(8) 0.070(6) 0.103(13) 0.032(8) 0.028(7) 0.012(7)
P1 0.0717(10) 0.0651(10) 0.0756(12) 0.000 -0.0147(8) 0.000
F1 0.278(9) 0.155(6) 0.096(4) 0.000 0.017(5) 0.000
F2 0.104(3) 0.101(4) 0.167(5) 0.000 -0.053(3) 0.000
F3 0.151(3) 0.069(2) 0.216(5) -0.021(3) -0.054(3) 0.021(2)
F4 0.125(5) 0.149(6) 0.382(13) 0.000 -0.141(7) 0.000
F5 0.259(9) 0.367(18) 0.147(8) 0.000 0.115(8) 0.000

loop_
_atom_type_symbol
_atom_type_description
_atom_type_scat_dispersion_real
_atom_type_scat_dispersion_imag
_atom_type_scat_source
C C 0.0033 0.0016 'International Tables Vol C Tables 4.2.6.8 and 6.1.1.4'
H H 0.0000 0.0000 'International Tables Vol C Tables 4.2.6.8 and 6.1.1.4'
N N 0.0061 0.0033 'International Tables Vol C Tables 4.2.6.8 and 6.1.1.4'
Cl Cl 0.1484 0.1585 'International Tables Vol C Tables 4.2.6.8 and 6.1.1.4'
Ru Ru -1.2594 0.8363 'International Tables Vol C Tables 4.2.6.8 and 6.1.1.4'
S S 0.1246 0.1234 'International Tables Vol C Tables 4.2.6.8 and 6.1.1.4'
P P 0.1023 0.0942 'International Tables Vol C Tables 4.2.6.8 and 6.1.1.4'
F F 0.0171 0.0103 'International Tables Vol C Tables 4.2.6.8 and 6.1.1.4'

loop_
_geom_angle_atom_site_label_1
_geom_angle_atom_site_label_2
_geom_angle_atom_site_label_3
_geom_angle
_geom_angle_site_symmetry_1
_geom_angle_site_symmetry_3
N1 Ru N1 80.30(18) 8_565 .
N1 Ru S1 95.22(11) 8_565 .
N1 Ru S1 95.22(11) . .
N1 Ru S2 95.39(10) 8_565 8_565
N1 Ru S2 174.13(10) . 8_565
S1 Ru S2 89.12(5) . 8_565
N1 Ru S2 174.13(10) 8_565 .
N1 Ru S2 95.39(10) . .
S1 Ru S2 89.12(5) . .
S2 Ru S2 88.62(6) 8_565 .
N1 Ru Cl1 86.27(11) 8_565 .
N1 Ru Cl1 86.27(11) . .
S1 Ru Cl1 178.05(6) . .
S2 Ru Cl1 89.49(5) 8_565 .
S2 Ru Cl1 89.49(5) . .
C2 S1 C2 101.8(5) . 8_565
C2 S1 Ru 104.9(2) . .
C2 S1 Ru 104.9(2) 8_565 .
C1 S2 C3 100.6(5) . .
C1 S2 Ru 105.4(2) . .
C3 S2 Ru 104.8(2) . .
C2 C1 S2 120.4(5) . .
C1 C2 S1 119.0(5) . .
C3 C3 S2 120.39(19) 8_565 .
C4B N1 C4A 26.2(9) . .
C4B N1 Ru 111.0(7) . .
C4A N1 Ru 107.0(6) . .
C4A C4A N1 121.6(6) 8_565 .
N1 C4B C4B 117.3(7) . 8_565
F5 P1 F4 94.4(6) . .
F5 P1 F3 92.5(2) . .
F4 P1 F3 91.03(18) . .
F5 P1 F3 92.5(2) . 8_565
F4 P1 F3 91.03(18) . 8_565
F3 P1 F3 174.4(5) . 8_565
F5 P1 F1 176.1(6) . .
F4 P1 F1 89.6(5) . .
F3 P1 F1 87.4(2) . .
F3 P1 F1 87.4(2) 8_565 .
F5 P1 F2 88.8(5) . .
F4 P1 F2 176.8(6) . .
F3 P1 F2 88.83(18) . .
F3 P1 F2 88.83(18) 8_565 .
F1 P1 F2 87.2(4) . .

loop_
_geom_bond_atom_site_label_1
_geom_bond_atom_site_label_2
_geom_bond_distance
_geom_bond_site_symmetry_2
Ru N1 2.146(3) 8_565
Ru N1 2.146(3) .
Ru S1 2.2653(17) .
Ru S2 2.2805(12) 8_565
Ru S2 2.2805(12) .
Ru Cl1 2.4249(16) .
S1 C2 1.829(6) .
S1 C2 1.829(6) 8_565
S2 C1 1.786(7) .
S2 C3 1.792(5) .
C1 C2 1.396(10) .
C3 C3 1.373(13) 8_565
N1 C4B 1.40(2) .
N1 C4A 1.519(17) .
C4A C4A 1.18(3) 8_565
C4B C4B 1.48(4) 8_565
P1 F5 1.462(7) .
P1 F4 1.528(6) .
P1 F3 1.574(4) .
P1 F3 1.574(4) 8_565
P1 F1 1.575(7) .
P1 F2 1.582(5) .
